data_1000444
loop_
_publ_author_name
'Maguer, J-J'
'Crosnier-Lopez, M P'
'Courbion, G'

_publ_section_title
;
"Chimie douce" synthesis and ab initio structure determination of (H3
O) Yb3 F10 . (H2 O) : a diamond type stacking of U O A8
;
_journal_coden_ASTM JSSCBI
_journal_name_full 'Journal of Solid State Chemistry'
_journal_page_first 42
_journal_page_last 51
_journal_paper_doi 10.1006/jssc.1996.7145
_journal_volume 128
_journal_year 1997
_chemical_formula_structural 'K (Yb3 F10) (H2 O)'
_chemical_formula_sum 'F10 H2 K O Yb3'
_chemical_name_systematic
;
Potassium triytterbium decafluoride hydrate - $-delta
;
_space_group_IT_number 227
_symmetry_cell_setting cubic
_symmetry_space_group_name_Hall '-F 4vw 2vw 3'
_symmetry_space_group_name_H-M 'F d -3 m :2'
_cell_angle_alpha 90
_cell_angle_beta 90
_cell_angle_gamma 90
_cell_formula_units_Z 16
_cell_length_a 15.339(1)
_cell_length_b 15.339(1)
_cell_length_c 15.339(1)
_cell_volume 3609.0(4)
_refine_ls_R_factor_all 0.061
_cod_depositor_comments
;

  1. Commenting out the "funny" dummy hydrogen sites;

  2. Setting attached hydrogen couts at the O2 site (water) to 2,
     since this is the only obvious place for the two missing
     hydrogens per molecular unit;

  3. Incresing the number of decimal places in the 1/3 occupancy of
     the O2 site so that computed summary formulae match the declare
     formulae ad least when computing in double precision floats.

  Saulius Gra\<zulis
  2014-10-05

  Correcting cell constants and recalculating the cell volume after
  the abstract of the original paper
  (http://www.sciencedirect.com/science/article/pii/S0022459696971455)

  Saulius Gra\<zulis
  2014-10-05

;
_cod_original_sg_symbol_H-M 'F d -3 m Z'
_cod_original_formula_sum 'H2 F10 K O Yb3'
_cod_database_code 1000444

loop_
_symmetry_equiv_pos_as_xyz
x,y,z
x,1/4-y,1/4-z
1/4-x,y,1/4-z
1/4-x,1/4-y,z
y,z,x
1/4-y,1/4-z,x
y,1/4-z,1/4-x
1/4-y,z,1/4-x
z,x,y
1/4-z,x,1/4-y
1/4-z,1/4-x,y
z,1/4-x,1/4-y
x,z,y
x,1/4-z,1/4-y
1/4-x,1/4-z,y
1/4-x,z,1/4-y
y,x,z
1/4-y,x,1/4-z
y,1/4-x,1/4-z
1/4-y,1/4-x,z
z,y,x
1/4-z,1/4-y,x
1/4-z,y,1/4-x
z,1/4-y,1/4-x
-x,-y,-z
-x,3/4+y,3/4+z
3/4+x,-y,3/4+z
3/4+x,3/4+y,-z
-y,-z,-x
3/4+y,3/4+z,-x
-y,3/4+z,3/4+x
3/4+y,-z,3/4+x
-z,-x,-y
3/4+z,-x,3/4+y
3/4+z,3/4+x,-y
-z,3/4+x,3/4+y
-x,-z,-y
-x,3/4+z,3/4+y
3/4+x,3/4+z,-y
3/4+x,-z,3/4+y
-y,-x,-z
3/4+y,-x,3/4+z
-y,3/4+x,3/4+z
3/4+y,3/4+x,-z
-z,-y,-x
3/4+z,3/4+y,-x
3/4+z,-y,3/4+x
-z,3/4+y,3/4+x
x,1/2+y,1/2+z
1/2+x,y,1/2+z
1/2+x,1/2+y,z
x,3/4-y,3/4-z
1/2+x,1/4-y,3/4-z
1/2+x,3/4-y,1/4-z
1/4-x,1/2+y,3/4-z
3/4-x,y,3/4-z
3/4-x,1/2+y,1/4-z
1/4-x,3/4-y,1/2+z
3/4-x,1/4-y,1/2+z
3/4-x,3/4-y,z
y,1/2+z,1/2+x
1/2+y,z,1/2+x
1/2+y,1/2+z,x
1/4-y,3/4-z,1/2+x
3/4-y,1/4-z,1/2+x
3/4-y,3/4-z,x
y,3/4-z,3/4-x
1/2+y,1/4-z,3/4-x
1/2+y,3/4-z,1/4-x
1/4-y,1/2+z,3/4-x
3/4-y,z,3/4-x
3/4-y,1/2+z,1/4-x
z,1/2+x,1/2+y
1/2+z,x,1/2+y
1/2+z,1/2+x,y
1/4-z,1/2+x,3/4-y
3/4-z,x,3/4-y
3/4-z,1/2+x,1/4-y
1/4-z,3/4-x,1/2+y
3/4-z,1/4-x,1/2+y
3/4-z,3/4-x,y
z,3/4-x,3/4-y
1/2+z,1/4-x,3/4-y
1/2+z,3/4-x,1/4-y
x,1/2+z,1/2+y
1/2+x,z,1/2+y
1/2+x,1/2+z,y
x,3/4-z,3/4-y
1/2+x,1/4-z,3/4-y
1/2+x,3/4-z,1/4-y
1/4-x,3/4-z,1/2+y
3/4-x,1/4-z,1/2+y
3/4-x,3/4-z,y
1/4-x,1/2+z,3/4-y
3/4-x,z,3/4-y
3/4-x,1/2+z,1/4-y
y,1/2+x,1/2+z
1/2+y,x,1/2+z
1/2+y,1/2+x,z
1/4-y,1/2+x,3/4-z
3/4-y,x,3/4-z
3/4-y,1/2+x,1/4-z
y,3/4-x,3/4-z
1/2+y,1/4-x,3/4-z
1/2+y,3/4-x,1/4-z
1/4-y,3/4-x,1/2+z
3/4-y,1/4-x,1/2+z
3/4-y,3/4-x,z
z,1/2+y,1/2+x
1/2+z,y,1/2+x
1/2+z,1/2+y,x
1/4-z,3/4-y,1/2+x
3/4-z,1/4-y,1/2+x
3/4-z,3/4-y,x
1/4-z,1/2+y,3/4-x
3/4-z,y,3/4-x
3/4-z,1/2+y,1/4-x
z,3/4-y,3/4-x
1/2+z,1/4-y,3/4-x
1/2+z,3/4-y,1/4-x
-x,1/2-y,1/2-z
1/2-x,-y,1/2-z
1/2-x,1/2-y,-z
-x,1/4+y,1/4+z
1/2-x,3/4+y,1/4+z
1/2-x,1/4+y,3/4+z
3/4+x,1/2-y,1/4+z
1/4+x,-y,1/4+z
1/4+x,1/2-y,3/4+z
3/4+x,1/4+y,1/2-z
1/4+x,3/4+y,1/2-z
1/4+x,1/4+y,-z
-y,1/2-z,1/2-x
1/2-y,-z,1/2-x
1/2-y,1/2-z,-x
3/4+y,1/4+z,1/2-x
1/4+y,3/4+z,1/2-x
1/4+y,1/4+z,-x
-y,1/4+z,1/4+x
1/2-y,3/4+z,1/4+x
1/2-y,1/4+z,3/4+x
3/4+y,1/2-z,1/4+x
1/4+y,-z,1/4+x
1/4+y,1/2-z,3/4+x
-z,1/2-x,1/2-y
1/2-z,-x,1/2-y
1/2-z,1/2-x,-y
3/4+z,1/2-x,1/4+y
1/4+z,-x,1/4+y
1/4+z,1/2-x,3/4+y
3/4+z,1/4+x,1/2-y
1/4+z,3/4+x,1/2-y
1/4+z,1/4+x,-y
-z,1/4+x,1/4+y
1/2-z,3/4+x,1/4+y
1/2-z,1/4+x,3/4+y
-x,1/2-z,1/2-y
1/2-x,-z,1/2-y
1/2-x,1/2-z,-y
-x,1/4+z,1/4+y
1/2-x,3/4+z,1/4+y
1/2-x,1/4+z,3/4+y
3/4+x,1/4+z,1/2-y
1/4+x,3/4+z,1/2-y
1/4+x,1/4+z,-y
3/4+x,1/2-z,1/4+y
1/4+x,-z,1/4+y
1/4+x,1/2-z,3/4+y
-y,1/2-x,1/2-z
1/2-y,-x,1/2-z
1/2-y,1/2-x,-z
3/4+y,1/2-x,1/4+z
1/4+y,-x,1/4+z
1/4+y,1/2-x,3/4+z
-y,1/4+x,1/4+z
1/2-y,3/4+x,1/4+z
1/2-y,1/4+x,3/4+z
3/4+y,1/4+x,1/2-z
1/4+y,3/4+x,1/2-z
1/4+y,1/4+x,-z
-z,1/2-y,1/2-x
1/2-z,-y,1/2-x
1/2-z,1/2-y,-x
3/4+z,1/4+y,1/2-x
1/4+z,3/4+y,1/2-x
1/4+z,1/4+y,-x
3/4+z,1/2-y,1/4+x
1/4+z,-y,1/4+x
1/4+z,1/2-y,3/4+x
-z,1/4+y,1/4+x
1/2-z,3/4+y,1/4+x
1/2-z,1/4+y,3/4+x

loop_
_atom_site_label
_atom_site_type_symbol
_atom_site_symmetry_multiplicity
_atom_site_Wyckoff_symbol
_atom_site_fract_x
_atom_site_fract_y
_atom_site_fract_z
_atom_site_occupancy
_atom_site_attached_hydrogens
_atom_site_calc_flag
Yb1 Yb3+ 48 f 0.375 0.375 0.0530(1) 1. 0 d
F1 F1- 96 h 0. 0.8761(3) 0.1239(3) 1. 0 d
F2 F1- 32 e 0.2131(3) 0.2131(3) 0.2131(3) 1. 0 d
F3 F1- 32 e 0.0524(3) 0.0524(3) 0.0524(3) 1. 0 d
K1 K1+ 16 d 0.5 0.5 0.5 1. 0 d
O2 O2- 48 f 0.375 0.375 0.251(2) 0.333333333333333333 2 d

loop_
_atom_type_symbol
_atom_type_oxidation_number
Yb3+ 3.000
F1- -1.000
K1+ 1.000
O2- -2.000
H1+ 1.000
